data_2208181
loop_
_publ_author_name
'Vencato, Ivo'
'Silva, Francielly M. da'
'Oliveira, Cecilia M. A. de '
'Kato, Lucilia'
'Tanaka, Clara M. A. '
'Silva, Cleuza C. da '
'Sabino, Jose R.'

_publ_section_title
;
 Vallesiachotamine
;
_journal_coeditor_code TK6293
_journal_issue 2
_journal_name_full 'Acta Crystallographica Section E'
_journal_page_first o429
_journal_page_last o431
_journal_paper_doi 10.1107/S1600536805041553
_journal_volume 62
_journal_year 2006
_chemical_formula_iupac 'C21 H22 N2 O3'
_chemical_formula_moiety 'C21 H22 N2 O3'
_chemical_formula_sum 'C21 H22 N2 O3'
_chemical_formula_weight 350.41
_chemical_melting_point .25E-248
_chemical_name_common Vallesiachotamine
_chemical_name_systematic
;(2S,12\bS)-methyl
2-[(1E)-1-formyl-1-propenyl]-1,2,6,7,12,12b-hexahydroindolo[2,3-\a]quinolizine-
3-carboxylic
 acid
;
_space_group_IT_number 19
_symmetry_cell_setting orthorhombic
_symmetry_space_group_name_Hall 'P 2ac 2ab'
_symmetry_space_group_name_H-M 'P 21 21 21'
_atom_sites_solution_hydrogens geom
_atom_sites_solution_primary direct
_atom_sites_solution_secondary difmap
_cell_angle_alpha 90
_cell_angle_beta 90
_cell_angle_gamma 90
_cell_formula_units_Z 4
_cell_length_a 7.1940(10)
_cell_length_b 9.8590(10)
_cell_length_c 25.995(6)
_cell_measurement_reflns_used 25
_cell_measurement_temperature 297(2)
_cell_measurement_theta_max 30.9
_cell_measurement_theta_min 15.1
_cell_volume 1843.7(5)
_computing_cell_refinement CAD-4/PC
_computing_data_collection 'CAD-4/PC  (Enraf--Nonius, 1993)'
_computing_data_reduction 'XCAD4 (Harms & Wocadlo, 1995)'
_computing_molecular_graphics 'ORTEP-3 for Windows (Farrugia, 1997)'
_computing_publication_material 'WinGX (Farrugia, 1999)'
_computing_structure_refinement 'SHELXL97 (Sheldrick, 1997)'
_diffrn_ambient_temperature 297(2)
_diffrn_measured_fraction_theta_full 0.898
_diffrn_measured_fraction_theta_max 0.898
_diffrn_measurement_device '\k-geometry diffractometer'
_diffrn_measurement_device_type 'Enraf--Nonius CAD-4'
_diffrn_measurement_method 'non-profiled \w/2\q'
_diffrn_radiation_monochromator graphite
_diffrn_radiation_source 'fine-focus sealed tube'
_diffrn_radiation_type CuK\a
_diffrn_radiation_wavelength 1.54180
_diffrn_reflns_av_R_equivalents 0.023
_diffrn_reflns_av_sigmaI/netI 0.039
_diffrn_reflns_limit_h_max 8
_diffrn_reflns_limit_h_min 0
_diffrn_reflns_limit_k_max 11
_diffrn_reflns_limit_k_min 0
_diffrn_reflns_limit_l_max 31
_diffrn_reflns_limit_l_min -1
_diffrn_reflns_number 1844
_diffrn_reflns_theta_full 67.9
_diffrn_reflns_theta_max 67.9
_diffrn_reflns_theta_min 3.4
_diffrn_standards_decay_% '< 1'
_diffrn_standards_interval_time 120
_diffrn_standards_number 2
_exptl_absorpt_coefficient_mu 0.686
_exptl_absorpt_correction_type none
_exptl_crystal_colour brown
_exptl_crystal_density_diffrn 1.262
_exptl_crystal_density_method 'not measured'
_exptl_crystal_description block
_exptl_crystal_F_000 744
_exptl_crystal_size_max 0.18
_exptl_crystal_size_mid 0.15
_exptl_crystal_size_min 0.08
_refine_diff_density_max 0.34
_refine_diff_density_min -0.32
_refine_ls_abs_structure_details 'Flack (1983)'
_refine_ls_extinction_coef 0.0035(9)
_refine_ls_extinction_expression Fc^*^=kFc[1+0.001xFc^2^\l^3^/sin(2\q)]^-1/4^
_refine_ls_extinction_method SHELXL97
_refine_ls_goodness_of_fit_ref 1.23
_refine_ls_hydrogen_treatment mixed
_refine_ls_matrix_type full
_refine_ls_number_parameters 247
_refine_ls_number_reflns 1825
_refine_ls_number_restraints 0
_refine_ls_restrained_S_all 1.23
_refine_ls_R_factor_all 0.089
_refine_ls_R_factor_gt 0.046
_refine_ls_shift/su_max 0.001
_refine_ls_shift/su_mean 0.000
_refine_ls_structure_factor_coef Fsqd
_refine_ls_weighting_details 'w = 1/[\s^2^(Fo^2^)+(0.1038P)^2^+0.2785P] where P = (Fo^2^+2Fc^2^)/3'
_refine_ls_weighting_scheme calc
_refine_ls_wR_factor_gt 0.126
_refine_ls_wR_factor_ref 0.180
_reflns_number_gt 1411
_reflns_number_total 1825
_reflns_threshold_expression I>2\s(I)
_cod_data_source_file tk6293.cif
_cod_data_source_block I
_cod_database_code 2208181
_cod_database_fobs_code 2208181

loop_
_symmetry_equiv_pos_as_xyz
'x, y, z'
'-x+1/2, -y, z+1/2'
'x+1/2, -y+1/2, -z'
'-x, y+1/2, -z+1/2'

loop_
_atom_site_label
_atom_site_fract_x
_atom_site_fract_y
_atom_site_fract_z
_atom_site_U_iso_or_equiv
_atom_site_adp_type
_atom_site_calc_flag
_atom_site_refinement_flags
_atom_site_occupancy
_atom_site_type_symbol
O1 0.0690(6) 0.1755(4) 0.07480(16) 0.0610(11) Uani d . 1 O
O2 0.1367(7) 0.4961(6) 0.20929(15) 0.0875(17) Uani d . 1 O
O3 -0.1581(7) 0.4249(6) 0.21388(15) 0.0765(14) Uani d . 1 O
N1 -0.1308(5) 0.5153(4) -0.06429(15) 0.0407(10) Uani d . 1 N
H1 -0.235(8) 0.454(5) -0.060(2) 0.049 Uiso d . 1 H
C2 0.0080(6) 0.5230(5) -0.02828(18) 0.0378(11) Uani d . 1 C
C3 0.0060(6) 0.4463(5) 0.02088(19) 0.0385(11) Uani d . 1 C
H3 0.047(7) 0.339(6) 0.0168(18) 0.046 Uiso d . 1 H
N4 0.1463(5) 0.5083(5) 0.05499(16) 0.0468(11) Uani d . 1 N
C5 0.3252(6) 0.5401(6) 0.0305(2) 0.0546(15) Uani d . 1 C
H5A 0.3760 0.4583 0.0153 0.065 Uiso calc R 1 H
H5B 0.4118 0.5715 0.0565 0.065 Uiso calc R 1 H
C6 0.3048(7) 0.6477(6) -0.0106(2) 0.0558(15) Uani d . 1 C
H6A 0.2885 0.7360 0.0053 0.067 Uiso calc R 1 H
H6B 0.4160 0.6506 -0.0317 0.067 Uiso calc R 1 H
C7 0.1389(6) 0.6148(5) -0.04349(18) 0.0402(11) Uani d . 1 C
C8 0.0824(7) 0.6653(5) -0.09289(18) 0.0439(12) Uani d . 1 C
C9 0.1593(9) 0.7551(6) -0.1287(2) 0.0554(15) Uani d . 1 C
H9 0.2719 0.7982 -0.1222 0.066 Uiso calc R 1 H
C10 0.0650(10) 0.7779(6) -0.1735(2) 0.0667(18) Uani d . 1 C
H10 0.1146 0.8380 -0.1974 0.080 Uiso calc R 1 H
C11 -0.1040(9) 0.7138(7) -0.1846(2) 0.0659(17) Uani d . 1 C
H11 -0.1653 0.7327 -0.2153 0.079 Uiso calc R 1 H
C12 -0.1787(8) 0.6243(6) -0.1508(2) 0.0550(14) Uani d . 1 C
H12 -0.2890 0.5795 -0.1584 0.066 Uiso calc R 1 H
C13 -0.0872(7) 0.6009(5) -0.10443(19) 0.0450(12) Uani d . 1 C
C14 -0.1836(6) 0.4477(5) 0.04733(17) 0.0387(11) Uani d . 1 C
H14A -0.2675 0.3909 0.0276 0.046 Uiso calc R 1 H
H14B -0.2318 0.5395 0.0461 0.046 Uiso calc R 1 H
C15 -0.1882(6) 0.3996(5) 0.10365(18) 0.0404(11) Uani d . 1 C
H15 -0.2961 0.4441 0.1193 0.049 Uiso calc R 1 H
C16 -0.0193(7) 0.4539(5) 0.13216(19) 0.0446(12) Uani d . 1 C
C17 0.1298(7) 0.5030(6) 0.10590(19) 0.0450(12) Uani d . 1 C
H17 0.229(8) 0.548(5) 0.123(2) 0.054 Uiso d . 1 H
C18 -0.5303(8) 0.2660(8) 0.1573(3) 0.0698(18) Uani d . 1 C
H18A -0.4988 0.3583 0.1651 0.105 Uiso calc R 1 H
H18B -0.5684 0.2204 0.1882 0.105 Uiso calc R 1 H
H18C -0.6302 0.2644 0.1328 0.105 Uiso calc R 1 H
C19 -0.3656(7) 0.1960(6) 0.1352(2) 0.0505(13) Uani d . 1 C
H19 -0.3660 0.1020 0.1381 0.061 Uiso calc R 1 H
C20 -0.2169(7) 0.2490(5) 0.11177(18) 0.0403(11) Uani d . 1 C
C21 -0.0774(7) 0.1514(6) 0.0970(2) 0.0493(13) Uani d . 1 C
H21 -0.1010 0.0612 0.1052 0.059 Uiso calc R 1 H
C22 -0.0239(8) 0.4563(6) 0.1873(2) 0.0540(14) Uani d . 1 C
C23 0.1407(13) 0.5064(11) 0.2635(2) 0.115(4) Uani d . 1 C
H23A 0.0669 0.5825 0.2741 0.172 Uiso calc R 1 H
H23B 0.2666 0.5189 0.2748 0.172 Uiso calc R 1 H
H23C 0.0913 0.4249 0.2783 0.172 Uiso calc R 1 H

loop_
_atom_site_aniso_label
_atom_site_aniso_U_11
_atom_site_aniso_U_22
_atom_site_aniso_U_33
_atom_site_aniso_U_12
_atom_site_aniso_U_13
_atom_site_aniso_U_23
O1 0.053(2) 0.055(2) 0.075(2) 0.022(2) 0.009(2) 0.003(2)
O2 0.080(3) 0.135(5) 0.047(2) -0.036(4) -0.010(2) -0.001(3)
O3 0.073(3) 0.106(4) 0.050(2) -0.013(3) 0.009(2) 0.004(2)
N1 0.0333(19) 0.047(2) 0.041(2) -0.004(2) -0.0015(17) 0.003(2)
C2 0.033(2) 0.036(2) 0.045(2) 0.001(2) -0.003(2) -0.001(2)
C3 0.029(2) 0.044(3) 0.042(2) -0.001(2) -0.005(2) -0.005(2)
N4 0.0278(18) 0.063(3) 0.049(2) -0.002(2) -0.0071(17) -0.004(2)
C5 0.026(2) 0.085(4) 0.053(3) -0.004(3) -0.004(2) -0.008(3)
C6 0.037(3) 0.072(4) 0.057(3) -0.017(3) -0.002(2) -0.008(3)
C7 0.036(2) 0.043(3) 0.042(2) -0.009(2) 0.002(2) -0.010(2)
C8 0.043(3) 0.040(3) 0.049(3) -0.004(2) 0.000(2) -0.007(2)
C9 0.064(4) 0.047(3) 0.055(3) -0.013(3) 0.008(3) -0.001(3)
C10 0.089(5) 0.056(4) 0.055(3) -0.006(4) 0.009(4) 0.001(3)
C11 0.082(4) 0.066(4) 0.049(3) -0.001(4) -0.009(3) 0.006(3)
C12 0.056(3) 0.059(3) 0.050(3) -0.005(3) -0.009(3) -0.008(3)
C13 0.040(2) 0.046(3) 0.049(3) 0.002(2) -0.001(2) -0.002(3)
C14 0.028(2) 0.044(3) 0.045(2) 0.000(2) -0.0036(19) -0.003(2)
C15 0.029(2) 0.047(3) 0.045(2) 0.005(2) 0.002(2) -0.002(2)
C16 0.043(3) 0.045(3) 0.045(3) -0.001(3) -0.007(2) 0.003(3)
C17 0.038(2) 0.055(3) 0.042(2) -0.001(3) -0.008(2) -0.004(3)
C18 0.044(3) 0.087(5) 0.078(4) -0.004(3) 0.012(3) 0.009(4)
C19 0.043(3) 0.059(3) 0.049(3) -0.004(3) -0.008(2) 0.006(3)
C20 0.038(2) 0.041(3) 0.042(2) 0.002(2) -0.008(2) -0.005(2)
C21 0.047(3) 0.047(3) 0.054(3) 0.005(3) -0.008(3) 0.002(3)
C22 0.057(3) 0.051(3) 0.055(3) -0.005(3) -0.004(3) 0.007(3)
C23 0.137(8) 0.160(9) 0.047(3) -0.047(8) -0.024(4) 0.006(5)

loop_
_atom_type_symbol
_atom_type_description
_atom_type_scat_dispersion_real
_atom_type_scat_dispersion_imag
_atom_type_scat_source
C C 0.0181 0.0091 'International Tables Vol C Tables 4.2.6.8 and 6.1.1.4'
H H 0.0000 0.0000 'International Tables Vol C Tables 4.2.6.8 and 6.1.1.4'
N N 0.0311 0.0180 'International Tables Vol C Tables 4.2.6.8 and 6.1.1.4'
O O 0.0492 0.0322 'International Tables Vol C Tables 4.2.6.8 and 6.1.1.4'

loop_
_geom_angle_atom_site_label_1
_geom_angle_atom_site_label_2
_geom_angle_atom_site_label_3
_geom_angle
_geom_angle_publ_flag
C22 O2 C23 117.5(6) ?
C2 N1 C13 108.5(4) yes
C2 N1 H1 122(3) ?
C13 N1 H1 130(3) ?
C7 C2 N1 110.0(4) ?
C7 C2 C3 126.4(4) ?
N1 C2 C3 123.5(4) ?
N4 C3 C2 107.4(4) ?
C2 C3 C14 113.0(4) ?
N4 C3 H3 106(3) ?
C2 C3 H3 114(3) ?
C14 C3 H3 107(3) ?
C3 N4 C5 115.3(4) yes
C3 N4 C17 121.4(4) yes
C5 N4 C17 121.1(4) yes
N4 C3 C14 109.7(4) yes
N4 C5 C6 111.7(4) ?
N4 C5 H5A 109.3 ?
C6 C5 H5A 109.3 ?
N4 C5 H5B 109.3 ?
C6 C5 H5B 109.3 ?
H5A C5 H5B 107.9 ?
C7 C6 C5 109.1(4) ?
C7 C6 H6A 109.9 ?
C5 C6 H6A 109.9 ?
C7 C6 H6B 109.9 ?
C5 C6 H6B 109.9 ?
H6A C6 H6B 108.3 ?
C2 C7 C8 107.1(4) ?
C2 C7 C6 121.7(4) ?
C8 C7 C6 131.2(5) ?
C9 C8 C13 119.1(5) ?
C9 C8 C7 134.6(5) ?
C13 C8 C7 106.3(4) ?
C10 C9 C8 118.3(6) ?
C10 C9 H9 120.8 ?
C8 C9 H9 120.8 ?
C9 C10 C11 122.2(6) ?
C9 C10 H10 118.9 ?
C11 C10 H10 118.9 ?
C12 C11 C10 120.3(6) ?
C12 C11 H11 119.9 ?
C10 C11 H11 119.9 ?
C11 C12 C13 118.8(6) ?
C11 C12 H12 120.6 ?
C13 C12 H12 120.6 ?
N1 C13 C12 130.5(5) ?
N1 C13 C8 108.2(4) ?
C12 C13 C8 121.3(5) ?
C3 C14 C15 116.4(4) yes
C3 C14 H14A 108.2 ?
C15 C14 H14A 108.2 ?
C3 C14 H14B 108.2 ?
C15 C14 H14B 108.2 ?
H14A C14 H14B 107.3 ?
C14 C15 C16 109.8(4) yes
C14 C15 C20 115.9(4) yes
C16 C15 C20 112.7(4) yes
C14 C15 H15 105.9 yes
C16 C15 H15 105.9 yes
C20 C15 H15 105.9 yes
C15 C16 C17 120.7(4) yes
C15 C16 C22 118.3(5) yes
C17 C16 C22 120.9(5) yes
N4 C17 C16 125.7(5) yes
N4 C17 H17 112(3) ?
C16 C17 H17 122(3) ?
C19 C18 H18A 109.5 ?
C19 C18 H18B 109.5 ?
H18A C18 H18B 109.5 ?
C19 C18 H18C 109.5 ?
H18A C18 H18C 109.5 ?
H18B C18 H18C 109.5 ?
C20 C19 C18 129.2(6) ?
C20 C19 H19 115.4 ?
C18 C19 H19 115.4 ?
C19 C20 C21 114.7(5) ?
C19 C20 C15 123.8(5) ?
C21 C20 C15 121.5(5) ?
O1 C21 C20 126.5(5) ?
O1 C21 H21 116.7 ?
C20 C21 H21 116.7 ?
O3 C22 O2 120.5(5) ?
O3 C22 C16 125.3(5) ?
O2 C22 C16 114.2(5) ?
O2 C23 H23A 109.5 ?
O2 C23 H23B 109.5 ?
H23A C23 H23B 109.5 ?
O2 C23 H23C 109.5 ?
H23A C23 H23C 109.5 ?
H23B C23 H23C 109.5 ?

loop_
_geom_bond_atom_site_label_1
_geom_bond_atom_site_label_2
_geom_bond_distance
_geom_bond_publ_flag
O1 C21 1.225(6) ?
O2 C22 1.347(7) ?
O2 C23 1.412(7) ?
O3 C22 1.228(7) ?
N1 C2 1.370(6) yes
N1 C13 1.379(6) yes
N1 H1 0.97(5) ?
C2 C7 1.365(6) ?
C2 C3 1.485(7) ?
N4 C3 1.476(6) yes
C3 H3 1.11(5) ?
N4 C5 1.469(6) yes
N4 C17 1.330(6) yes
C3 C14 1.527(6) yes
C5 C6 1.514(8) ?
C5 H5A 0.9700 ?
C5 H5B 0.9700 ?
C6 C7 1.503(6) ?
C6 H6A 0.9700 ?
C6 H6B 0.9700 ?
C7 C8 1.436(7) ?
C8 C9 1.399(7) ?
C8 C13 1.407(7) ?
C9 C10 1.366(8) ?
C9 H9 0.9300 ?
C10 C11 1.400(8) ?
C10 H10 0.9300 ?
C11 C12 1.356(8) ?
C11 H11 0.9300 ?
C12 C13 1.392(7) ?
C12 H12 0.9300 ?
C14 C15 1.539(7) yes
C14 H14A 0.9700 ?
C14 H14B 0.9700 ?
C15 C16 1.520(7) yes
C15 C20 1.514(7) yes
C15 H15 0.9800 ?
C16 C17 1.360(7) yes
C16 C22 1.433(8) ?
C17 H17 0.95(6) ?
C18 C19 1.487(8) ?
C18 H18A 0.9600 ?
C18 H18B 0.9600 ?
C18 H18C 0.9600 ?
C19 C20 1.337(7) ?
C19 H19 0.9300 ?
C20 C21 1.442(7) ?
C21 H21 0.9300 ?
C23 H23A 0.9600 ?
C23 H23B 0.9600 ?
C23 H23C 0.9600 ?

loop_
_geom_hbond_atom_site_label_D
_geom_hbond_atom_site_label_H
_geom_hbond_atom_site_label_A
_geom_hbond_site_symmetry_A
_geom_hbond_distance_DH
_geom_hbond_distance_HA
_geom_hbond_distance_DA
_geom_hbond_angle_DHA
N1 H1 O1 3_455 0.97(5) 1.94(6) 2.877(5) 163(5)
C3 H3 O1 . 1.11(5) 2.21(5) 3.049(6) 131(3)

loop_
_geom_torsion_atom_site_label_1
_geom_torsion_atom_site_label_2
_geom_torsion_atom_site_label_3
_geom_torsion_atom_site_label_4
_geom_torsion
C13 N1 C2 C7 1.6(6)
C13 N1 C2 C3 178.7(4)
C7 C2 C3 N4 12.2(7)
N1 C2 C3 N4 -164.4(4)
C7 C2 C3 C14 133.3(5)
N1 C2 C3 C14 -43.3(6)
C2 C3 N4 C17 152.3(5)
C14 C3 N4 C17 29.1(7)
C2 C3 N4 C5 -44.3(6)
C14 C3 N4 C5 -167.5(5)
C17 N4 C5 C6 -131.9(5)
C3 N4 C5 C6 64.7(6)
N4 C5 C6 C7 -45.4(6)
N1 C2 C7 C8 -1.8(6)
C3 C2 C7 C8 -178.8(5)
N1 C2 C7 C6 178.0(4)
C3 C2 C7 C6 1.0(8)
C5 C6 C7 C2 15.3(7)
C5 C6 C7 C8 -164.9(5)
C2 C7 C8 C9 -176.9(6)
C6 C7 C8 C9 3.3(10)
C2 C7 C8 C13 1.3(5)
C6 C7 C8 C13 -178.5(5)
C13 C8 C9 C10 0.7(8)
C7 C8 C9 C10 178.8(6)
C8 C9 C10 C11 -0.5(9)
C9 C10 C11 C12 -0.8(9)
C10 C11 C12 C13 1.9(9)
C2 N1 C13 C12 176.8(5)
C2 N1 C13 C8 -0.8(5)
C11 C12 C13 N1 -179.0(6)
C11 C12 C13 C8 -1.7(8)
C9 C8 C13 N1 178.2(5)
C7 C8 C13 N1 -0.3(5)
C9 C8 C13 C12 0.4(7)
C7 C8 C13 C12 -178.2(5)
N4 C3 C14 C15 -46.7(6)
C2 C3 C14 C15 -166.5(4)
C3 C14 C15 C20 -88.7(5)
C3 C14 C15 C16 40.5(6)
C20 C15 C16 C17 114.5(6)
C14 C15 C16 C17 -16.4(7)
C20 C15 C16 C22 -67.5(6)
C14 C15 C16 C22 161.6(5)
C5 N4 C17 C16 -168.9(6)
C3 N4 C17 C16 -6.4(9)
C22 C16 C17 N4 -178.4(6)
C15 C16 C17 N4 -0.5(9)
C18 C19 C20 C21 177.2(5)
C18 C19 C20 C15 0.6(8)
C16 C15 C20 C19 116.3(5)
C14 C15 C20 C19 -115.9(5)
C16 C15 C20 C21 -60.0(6)
C14 C15 C20 C21 67.7(6)
C19 C20 C21 O1 179.2(5)
C15 C20 C21 O1 -4.1(8)
C23 O2 C22 O3 -3.0(10)
C23 O2 C22 C16 177.4(7)
C17 C16 C22 O3 173.6(6)
C15 C16 C22 O3 -4.4(9)
C17 C16 C22 O2 -6.9(9)
C15 C16 C22 O2 175.1(5)

loop_
_cod_related_entry_id
_cod_related_entry_database
_cod_related_entry_code
1 ChemSpider 4946742
